data_4102672
loop_
_publ_author_name
'Ravi P. Singh'
'Bruce M. Foxman'
'Li Deng'

_publ_section_title
;
 Asymmetric Vinylogous Aldol Reaction of Silyloxy Furans with a Chiral
 Organic Salt
;
_journal_name_full 'Journal of the American Chemical Society'
_journal_page_first 9558
_journal_page_last 9560
_journal_paper_doi 10.1021/ja103331t
_journal_volume 132
_journal_year 2010
_chemical_absolute_configuration ad
_chemical_formula_moiety 'C36.57 H36.28 Cl1 F6 N4 O4.57 S1'
_chemical_formula_sum 'C36.57 H36.28 Cl F6 N4 O4.57 S'
_chemical_formula_weight 786.49
_space_group_IT_number 19
_symmetry_cell_setting orthorhombic
_symmetry_space_group_name_Hall 'P 2ac 2ab'
_symmetry_space_group_name_H-M 'P 21 21 21'
_atom_sites_solution_hydrogens geom
_atom_sites_solution_primary direct
_audit_creation_date 08-09-10
_audit_creation_method CRYSTALS_ver_12.86
_cell_angle_alpha 90
_cell_angle_beta 90
_cell_angle_gamma 90
_cell_formula_units_Z 4
_cell_length_a 8.6183(3)
_cell_length_b 18.1350(7)
_cell_length_c 24.0380(10)
_cell_measurement_reflns_used 3589
_cell_measurement_temperature 120
_cell_measurement_theta_max 20
_cell_measurement_theta_min 3
_cell_volume 3757.0(3)
_computing_cell_refinement 'Apex2 (Bruker AXS, 2006)'
_computing_data_collection 'Apex2 (Bruker AXS, 2006)'
_computing_data_reduction 'Apex2 (Bruker AXS, 2006)'
_computing_molecular_graphics 'CAMERON (Watkin et al., 1996)'
_computing_publication_material 'CRYSTALS (Betteridge et al., 2003)'
_computing_structure_refinement 'CRYSTALS (Betteridge et al., 2003)'
_computing_structure_solution 'SIR92 (Altomare et al., 1994)'
_diffrn_ambient_temperature 120
_diffrn_measured_fraction_theta_full 0.999
_diffrn_measured_fraction_theta_max 0.999
_diffrn_measurement_device 'Bruker Kappa Apex2'
_diffrn_measurement_device_type Area
_diffrn_measurement_method '\f & \w scans'
_diffrn_radiation_monochromator graphite
_diffrn_radiation_type 'Mo K\a'
_diffrn_radiation_wavelength 0.71073
_diffrn_reflns_av_R_equivalents 0.069
_diffrn_reflns_limit_h_max 9
_diffrn_reflns_limit_h_min -9
_diffrn_reflns_limit_k_max 20
_diffrn_reflns_limit_k_min -20
_diffrn_reflns_limit_l_max 26
_diffrn_reflns_limit_l_min -26
_diffrn_reflns_number 24579
_diffrn_reflns_theta_full 23.277
_diffrn_reflns_theta_max 23.277
_diffrn_reflns_theta_min 1.407
_diffrn_standards_number 0
_exptl_absorpt_coefficient_mu 0.233
_exptl_absorpt_correction_T_max 0.99
_exptl_absorpt_correction_T_min 0.96
_exptl_absorpt_correction_type multi-scan
_exptl_absorpt_process_details 'Apex2 (Bruker AXS, 2006)'
_exptl_crystal_colour colorless
_exptl_crystal_density_diffrn 1.390
_exptl_crystal_density_method 'not measured'
_exptl_crystal_description plate
_exptl_crystal_F_000 1629.095
_exptl_crystal_size_max 0.34
_exptl_crystal_size_mid 0.19
_exptl_crystal_size_min 0.05
_refine_diff_density_max 0.68
_refine_diff_density_min -0.64
_refine_ls_abs_structure_details 'Flack (1983), 2329 Friedel-pairs'
_refine_ls_abs_structure_Flack 0.03(10)
_refine_ls_extinction_method None
_refine_ls_goodness_of_fit_ref 1.0000
_refine_ls_hydrogen_treatment constr
_refine_ls_matrix_type full
_refine_ls_number_parameters 493
_refine_ls_number_reflns 5414
_refine_ls_number_restraints 0
_refine_ls_R_factor_all 0.0911
_refine_ls_R_factor_gt 0.0482
_refine_ls_shift/su_max 0.001045
_refine_ls_structure_factor_coef Fsqd
_refine_ls_weighting_details
;
 Method= Modified Sheldrick 
 w=1/[\s^2^(F^2^) + ( 0.04P)^2^ + 4.03P] 
 ,where P=(max(Fo^2^,0) + 2Fc^2^)/3 
;
_refine_ls_weighting_scheme calc
_refine_ls_wR_factor_all 0.1057
_refine_ls_wR_factor_gt 0.0911
_refine_ls_wR_factor_ref 0.1057
_reflns_limit_h_max 9
_reflns_limit_h_min -9
_reflns_limit_k_max 20
_reflns_limit_k_min 0
_reflns_limit_l_max 26
_reflns_limit_l_min 0
_reflns_number_gt 3597
_reflns_number_total 5414
_reflns_threshold_expression I>2.0\s(I)
_oxford_diffrn_Wilson_B_factor 2.68
_oxford_diffrn_Wilson_scale 71.76
_oxford_refine_ls_r_factor_ref 0.0911
_oxford_refine_ls_scale 0.12899(5)
_oxford_reflns_number_all 5414
_oxford_reflns_threshold_expression_ref I>-10.0\s(I)
_oxford_structure_analysis_title 'RPS_III_115_A_0m in P2(1)2(1)2(1)'
_cod_data_source_file ja103331t_si_002.cif
_cod_data_source_block RPS_III_115A
_cod_depositor_comments
;
The following automatic conversions were performed:

'_exptl_absorpt_correction_type' value 'Multi-scan' changed to
'multi-scan' according to the built-in table from CIF Core dictionary
named 'cif_core.dic' version 2.4.1 from 2010-06-29.

Automatic conversion script
Id: cif_fix_values 1715 2011-07-08 13:25:40Z adriana 
;
_cod_original_sg_symbol_H-M 'P 21 21 21 '
_cod_original_formula_sum 'C36.57 H36.28 Cl1 F6 N4 O4.57 S1'
_cod_database_code 4102672

loop_
_symmetry_equiv_pos_as_xyz
x,y,z
x+1/2,-y+1/2,-z
-x,y+1/2,-z+1/2
-x+1/2,-y,z+1/2

loop_
_atom_site_label
_atom_site_type_symbol
_atom_site_fract_x
_atom_site_fract_y
_atom_site_fract_z
_atom_site_U_iso_or_equiv
_atom_site_occupancy
_atom_site_adp_type
_atom_site_refinement_flags_posn
_atom_site_refinement_flags_occupancy
_atom_site_disorder_assembly
_atom_site_disorder_group
Cl1 Cl 0.86476(19) 0.11313(9) 0.07611(6) 0.0688 1.0000 Uani . . . .
S1 S 0.42316(13) 0.41124(7) 0.41942(5) 0.0325 1.0000 Uani . . . .
F1 F 1.0180(4) 0.12958(18) 0.34722(16) 0.0738 1.0000 Uani . . . .
F2 F 0.8259(4) 0.07910(17) 0.38495(16) 0.0711 1.0000 Uani . . . .
F3 F 1.0265(5) 0.0987(2) 0.43258(16) 0.1224 1.0000 Uani . . . .
F4 F 1.0699(5) 0.3502(2) 0.52179(17) 0.1009 1.0000 Uani . . . .
F5 F 0.8871(7) 0.3102(2) 0.56727(13) 0.1185 1.0000 Uani . . . .
F6 F 0.8675(4) 0.41216(18) 0.52600(13) 0.0705 1.0000 Uani . . . .
O1 O 0.6962(4) 0.6383(2) 0.44458(14) 0.0480 1.0000 Uani . . . .
O2 O 0.6728(4) 0.28075(18) 0.24391(13) 0.0355 1.0000 Uani . . . .
O3 O 0.5058(4) 0.3620(2) 0.20710(13) 0.0454 1.0000 Uani . . . .
O4 O 0.2508(7) 0.3941(4) 0.1518(2) 0.0568 0.571(7) Uani . P 1 1
O5 O 0.2351(3) 0.27345(16) 0.33836(13) 0.0313 1.0000 Uani . . . .
N1 N 0.6050(4) 0.33521(19) 0.34821(15) 0.0233 1.0000 Uani . . . .
N2 N 0.4524(4) 0.4209(2) 0.30893(15) 0.0237 1.0000 Uani . . . .
N3 N 0.1163(4) 0.4041(2) 0.30222(15) 0.0283 1.0000 Uani . . . .
N4 N 0.6129(4) 0.6569(2) 0.21740(16) 0.0273 1.0000 Uani . . . .
C1 C 0.7047(5) 0.3027(3) 0.38781(18) 0.0196 1.0000 Uani . . . .
C2 C 0.7535(5) 0.3385(3) 0.43613(18) 0.0242 1.0000 Uani . . . .
C3 C 0.8611(5) 0.3057(3) 0.47053(18) 0.0258 1.0000 Uani . . . .
C4 C 0.9208(5) 0.2362(3) 0.45846(19) 0.0292 1.0000 Uani . . . .
C5 C 0.8754(6) 0.2021(3) 0.40953(19) 0.0296 1.0000 Uani . . . .
C6 C 0.7695(5) 0.2352(3) 0.37433(19) 0.0270 1.0000 Uani . . . .
C7 C 0.9384(7) 0.1278(3) 0.3947(2) 0.0467 1.0000 Uani . . . .
C8 C 0.9176(7) 0.3440(3) 0.5201(2) 0.0397 1.0000 Uani . . . .
C9 C 0.4973(5) 0.3896(2) 0.35693(19) 0.0244 1.0000 Uani . . . .
C10 C 0.3521(5) 0.4854(2) 0.30477(19) 0.0236 1.0000 Uani . . . .
C11 C 0.2021(5) 0.4671(2) 0.2741(2) 0.0245 1.0000 Uani . . . .
C12 C 0.0881(5) 0.5320(3) 0.2706(2) 0.0360 1.0000 Uani . . . .
C13 C -0.0779(6) 0.5038(3) 0.2800(2) 0.0444 1.0000 Uani . . . .
C14 C -0.0944(6) 0.4805(3) 0.3407(2) 0.0457 1.0000 Uani . . . .
C15 C 0.0389(5) 0.4278(3) 0.3552(2) 0.0340 1.0000 Uani . . . .
C16 C -0.0004(6) 0.3733(3) 0.2623(2) 0.0376 1.0000 Uani . . . .
C17 C -0.1083(6) 0.4359(3) 0.2428(2) 0.0460 1.0000 Uani . . . .
C18 C -0.0927(7) 0.4542(3) 0.1823(3) 0.0597 1.0000 Uani . . . .
C19 C -0.2206(10) 0.4684(4) 0.1506(4) 0.0323 0.571(7) Uani . P 1 1
C20 C 0.4404(5) 0.5470(2) 0.27472(18) 0.0204 1.0000 Uani . . . .
C21 C 0.4345(5) 0.5553(3) 0.21813(19) 0.0280 1.0000 Uani . . . .
C22 C 0.5219(5) 0.6097(3) 0.1913(2) 0.0328 1.0000 Uani . . . .
C23 C 0.6240(5) 0.6487(2) 0.2741(2) 0.0247 1.0000 Uani . . . .
C24 C 0.7258(6) 0.6972(3) 0.3030(2) 0.0384 1.0000 Uani . . . .
C25 C 0.7458(6) 0.6916(3) 0.3585(2) 0.0402 1.0000 Uani . . . .
C26 C 0.6646(6) 0.6378(3) 0.3886(2) 0.0352 1.0000 Uani . . . .
C27 C 0.5649(5) 0.5903(2) 0.36324(18) 0.0248 1.0000 Uani . . . .
C28 C 0.5407(5) 0.5950(2) 0.30474(19) 0.0227 1.0000 Uani . . . .
C29 C 0.6175(7) 0.5853(3) 0.4785(2) 0.0559 1.0000 Uani . . . .
C30 C 0.6039(7) 0.3094(3) 0.2031(2) 0.0387 1.0000 Uani . . . .
C31 C 0.6376(6) 0.2817(3) 0.1452(2) 0.0371 1.0000 Uani . . . .
C32 C 0.5805(8) 0.3170(3) 0.0993(2) 0.0569 1.0000 Uani . . . .
C33 C 0.6131(8) 0.2917(4) 0.0457(2) 0.0623 1.0000 Uani . . . .
C34 C 0.7005(7) 0.2295(3) 0.0391(2) 0.0528 1.0000 Uani . . . .
C35 C 0.7560(6) 0.1944(3) 0.0855(2) 0.0423 1.0000 Uani . . . .
C36 C 0.7280(6) 0.2190(3) 0.1388(2) 0.0342 1.0000 Uani . . . .
C37 C 0.2327(15) 0.4014(7) 0.0952(4) 0.0900 0.571(7) Uani . P 1 1
C191 C 0.019(2) 0.4144(11) 0.1430(7) 0.101(6) 0.429(7) Uiso . P 1 2
H11 H 0.6133 0.3191 0.3143 0.0287 1.0000 Uiso R . . .
H21 H 0.7127 0.3857 0.4452 0.0310 1.0000 Uiso R . . .
H31 H 0.1827 0.3695 0.3101 0.0343 1.0000 Uiso R . . .
H41 H 0.9901 0.2126 0.4835 0.0372 1.0000 Uiso R . . .
H51 H 0.2795 0.2396 0.3223 0.0381 1.0000 Uiso R . . .
H61 H 0.7404 0.2115 0.3407 0.0348 1.0000 Uiso R . . .
H101 H 0.3272 0.5018 0.3412 0.0293 1.0000 Uiso R . . .
H111 H 0.2277 0.4529 0.2371 0.0310 1.0000 Uiso R . . .
H121 H 0.1131 0.5666 0.2988 0.0434 1.0000 Uiso R . . .
H122 H 0.0958 0.5551 0.2352 0.0434 1.0000 Uiso R . . .
H131 H -0.1506 0.5416 0.2715 0.0543 1.0000 Uiso R . . .
H141 H -0.1917 0.4572 0.3466 0.0528 1.0000 Uiso R . . .
H142 H -0.0868 0.5229 0.3638 0.0528 1.0000 Uiso R . . .
H151 H 0.1120 0.4515 0.3788 0.0418 1.0000 Uiso R . . .
H152 H -0.0025 0.3859 0.3737 0.0418 1.0000 Uiso R . . .
H161 H 0.0498 0.3506 0.2316 0.0455 1.0000 Uiso R . . .
H162 H -0.0621 0.3379 0.2812 0.0455 1.0000 Uiso R . . .
H171 H -0.2128 0.4207 0.2480 0.0586 1.0000 Uiso R . . .
H181 H 0.0069 0.4549 0.1654 0.0832 0.571(7) Uiso R P 1 1
H182 H -0.1485 0.4967 0.1708 0.0817 0.429(7) Uiso R P 1 2
H191 H -0.3211 0.4666 0.1668 0.0420 0.571(7) Uiso R P 1 1
H192 H -0.2089 0.4802 0.1124 0.0420 0.571(7) Uiso R P 1 1
H211 H 0.3705 0.5235 0.1966 0.0335 1.0000 Uiso R . . .
H221 H 0.5152 0.6125 0.1519 0.0388 1.0000 Uiso R . . .
H241 H 0.7810 0.7338 0.2829 0.0478 1.0000 Uiso R . . .
H251 H 0.8138 0.7245 0.3773 0.0457 1.0000 Uiso R . . .
H271 H 0.5108 0.5545 0.3845 0.0299 1.0000 Uiso R . . .
H291 H 0.6424 0.5370 0.4661 0.0648 1.0000 Uiso R . . .
H292 H 0.6486 0.5910 0.5161 0.0648 1.0000 Uiso R . . .
H293 H 0.5087 0.5929 0.4755 0.0648 1.0000 Uiso R . . .
H321 H 0.5196 0.3603 0.1036 0.0776 1.0000 Uiso R . . .
H331 H 0.5736 0.3172 0.0142 0.0737 1.0000 Uiso R . . .
H341 H 0.7223 0.2107 0.0031 0.0642 1.0000 Uiso R . . .
H361 H 0.7711 0.1943 0.1700 0.0435 1.0000 Uiso R . . .
H371 H 0.1278 0.4131 0.0868 0.1440 0.571(7) Uiso R P 1 1
H372 H 0.2603 0.3566 0.0773 0.1440 0.571(7) Uiso R P 1 1
H373 H 0.2983 0.4400 0.0824 0.1440 0.571(7) Uiso R P 1 1
H1911 H 0.0174 0.4339 0.1063 0.1200 0.429(7) Uiso R P 1 2
H1912 H 0.0778 0.3715 0.1510 0.1200 0.429(7) Uiso R P 1 2
H20 H 0.4856 0.4012 0.2781 0.0294 1.0000 Uiso R . . .
H40 H 0.3298 0.3841 0.1693 0.0900 0.571(7) Uiso R P 1 1

loop_
_atom_site_aniso_label
_atom_site_aniso_U_11
_atom_site_aniso_U_22
_atom_site_aniso_U_33
_atom_site_aniso_U_23
_atom_site_aniso_U_13
_atom_site_aniso_U_12
Cl1 0.0843(12) 0.0674(11) 0.0547(10) 0.0001(9) 0.0246(9) 0.0174(10)
S1 0.0301(7) 0.0358(8) 0.0317(7) 0.0074(6) 0.0052(6) 0.0031(6)
F1 0.072(2) 0.047(2) 0.102(3) -0.029(2) 0.025(2) 0.0051(19)
F2 0.067(2) 0.028(2) 0.119(3) -0.011(2) 0.002(2) 0.0046(19)
F3 0.178(4) 0.086(3) 0.103(3) -0.050(3) -0.094(3) 0.102(3)
F4 0.054(3) 0.133(4) 0.115(3) -0.071(3) -0.034(2) 0.009(2)
F5 0.250(6) 0.080(3) 0.025(2) 0.0009(19) -0.014(3) -0.064(4)
F6 0.096(3) 0.042(2) 0.074(2) -0.0228(18) -0.047(2) 0.019(2)
O1 0.062(3) 0.042(2) 0.040(2) -0.001(2) -0.014(2) -0.012(2)
O2 0.049(2) 0.030(2) 0.028(2) 0.0000(18) -0.0104(18) -0.0059(17)
O3 0.061(2) 0.037(2) 0.037(2) -0.0052(18) -0.0119(19) 0.005(2)
O4 0.052(4) 0.076(6) 0.043(4) -0.018(4) -0.015(3) 0.019(4)
O5 0.0286(19) 0.0162(17) 0.049(2) 0.0020(16) 0.0064(17) 0.0059(15)
N1 0.026(2) 0.021(2) 0.023(2) 0.0050(18) -0.0045(19) 0.0031(19)
N2 0.023(2) 0.023(2) 0.025(2) 0.0049(19) 0.0023(18) -0.0043(18)
N3 0.020(2) 0.021(2) 0.044(3) 0.007(2) -0.0009(19) -0.0012(19)
N4 0.024(2) 0.023(2) 0.035(3) 0.007(2) -0.001(2) -0.001(2)
C1 0.015(3) 0.021(3) 0.023(3) 0.006(2) 0.004(2) -0.005(2)
C2 0.020(3) 0.023(3) 0.029(3) 0.001(2) 0.001(2) 0.000(2)
C3 0.025(3) 0.033(3) 0.020(3) 0.003(2) 0.001(2) 0.001(3)
C4 0.025(3) 0.032(3) 0.031(3) 0.002(2) -0.004(2) 0.007(3)
C5 0.032(3) 0.026(3) 0.030(3) 0.001(2) -0.005(2) 0.009(2)
C6 0.027(3) 0.030(3) 0.024(3) -0.001(2) -0.003(2) -0.004(3)
C7 0.039(4) 0.045(4) 0.056(4) -0.007(3) -0.015(3) 0.021(3)
C8 0.042(4) 0.035(4) 0.042(4) 0.000(3) -0.007(3) 0.004(3)
C9 0.021(2) 0.020(3) 0.032(3) 0.007(2) -0.002(2) -0.006(2)
C10 0.019(3) 0.019(3) 0.033(3) 0.001(2) 0.004(2) -0.002(2)
C11 0.020(3) 0.013(3) 0.041(3) 0.010(2) -0.001(2) -0.004(2)
C12 0.019(3) 0.023(3) 0.066(4) 0.011(3) -0.011(3) -0.004(2)
C13 0.017(3) 0.023(3) 0.093(5) 0.009(3) 0.001(3) 0.009(2)
C14 0.022(3) 0.030(3) 0.085(5) 0.004(3) 0.011(3) -0.002(3)
C15 0.025(3) 0.030(3) 0.047(3) 0.004(3) 0.013(2) -0.002(2)
C16 0.031(3) 0.024(3) 0.058(4) 0.003(3) -0.007(3) -0.013(3)
C17 0.025(3) 0.030(3) 0.083(4) 0.018(3) -0.022(3) -0.009(3)
C18 0.045(4) 0.054(4) 0.080(5) 0.019(4) -0.018(4) -0.018(3)
C19 0.031(5) 0.017(5) 0.049(6) 0.002(4) -0.005(5) -0.005(4)
C20 0.017(2) 0.015(3) 0.029(3) -0.002(2) -0.002(2) 0.004(2)
C21 0.030(3) 0.023(3) 0.031(3) 0.001(2) 0.000(3) -0.004(2)
C22 0.033(3) 0.032(3) 0.034(3) 0.008(3) 0.001(3) -0.001(3)
C23 0.021(3) 0.012(3) 0.041(3) 0.002(2) -0.002(2) 0.002(2)
C24 0.046(3) 0.018(3) 0.051(4) 0.003(3) -0.001(3) -0.013(3)
C25 0.049(4) 0.023(3) 0.049(4) -0.003(3) -0.013(3) -0.009(3)
C26 0.036(3) 0.037(4) 0.032(3) 0.003(3) -0.006(3) 0.006(3)
C27 0.022(2) 0.018(3) 0.034(3) 0.003(2) 0.000(2) -0.002(2)
C28 0.016(3) 0.016(3) 0.036(3) 0.001(2) 0.000(2) 0.005(2)
C29 0.076(4) 0.057(4) 0.035(3) 0.003(3) -0.009(3) -0.012(4)
C30 0.059(4) 0.024(3) 0.033(4) -0.001(3) -0.006(3) -0.018(3)
C31 0.050(3) 0.022(3) 0.039(3) 0.004(3) -0.005(3) -0.016(3)
C32 0.088(5) 0.042(4) 0.041(4) 0.009(3) -0.009(4) 0.005(4)
C33 0.100(5) 0.053(4) 0.033(4) 0.008(3) -0.004(4) 0.000(4)
C34 0.078(5) 0.051(4) 0.029(3) -0.001(3) 0.002(3) -0.014(4)
C35 0.044(3) 0.039(3) 0.044(4) -0.002(3) 0.012(3) -0.004(3)
C36 0.042(3) 0.033(3) 0.028(3) 0.001(3) 0.003(3) -0.013(3)
C37 0.140(12) 0.075(9) 0.054(8) -0.031(7) -0.040(8) 0.058(9)

loop_
_atom_type_symbol
_atom_type_scat_dispersion_real
_atom_type_scat_dispersion_imag
_atom_type_scat_Cromer_Mann_a1
_atom_type_scat_Cromer_Mann_b1
_atom_type_scat_Cromer_Mann_a2
_atom_type_scat_Cromer_Mann_b2
_atom_type_scat_Cromer_Mann_a3
_atom_type_scat_Cromer_Mann_b3
_atom_type_scat_Cromer_Mann_a4
_atom_type_scat_Cromer_Mann_b4
_atom_type_scat_Cromer_Mann_c
_atom_type_scat_source
C 0.0033 0.0016 2.3100 20.8439 1.0200 10.2075 1.5886 0.5687 0.8650 51.6512 0.2156 'International Tables Vol C 4.2.6.8 and 6.1.1.4'
H 0.0000 0.0000 0.4930 10.5109 0.3229 26.1257 0.1402 3.1424 0.0408 57.7998 0.0030 'International Tables Vol C 4.2.6.8 and 6.1.1.4'
N 0.0061 0.0033 12.2126 0.0057 3.1322 9.8933 2.0125 28.9975 1.1663 0.5826 -11.5290 'International Tables Vol C 4.2.6.8 and 6.1.1.4'
O 0.0106 0.0060 3.0485 13.2771 2.2868 5.7011 1.5463 0.3239 0.8670 32.9089 0.2508 'International Tables Vol C 4.2.6.8 and 6.1.1.4'
F 0.0171 0.0103 3.5392 10.2825 2.6412 4.2944 1.5170 0.2615 1.0243 26.1476 0.2776 'International Tables Vol C 4.2.6.8 and 6.1.1.4'
S 0.1246 0.1234 6.9053 1.4679 5.2034 22.2151 1.4379 0.2536 1.5863 56.1720 0.8669 'International Tables Vol C 4.2.6.8 and 6.1.1.4'
Cl 0.1484 0.1585 11.4604 0.0104 7.1964 1.1662 6.2556 18.5194 1.6455 47.7784 -9.5574 'International Tables Vol C 4.2.6.8 and 6.1.1.4'

loop_
_geom_angle_atom_site_label_1
_geom_angle_atom_site_label_2
_geom_angle_atom_site_label_3
_geom_angle
_geom_angle_publ_flag
C26 O1 C29 117.3(4) yes
C37 O4 H40 128.4 no
C1 N1 C9 127.6(4) yes
C1 N1 H11 116.2 no
C9 N1 H11 116.2 no
C9 N2 C10 124.7(4) yes
C9 N2 H20 117.6 no
C10 N2 H20 117.8 no
C11 N3 C15 112.3(4) yes
C11 N3 C16 108.8(3) yes
C15 N3 C16 110.6(4) yes
C11 N3 H31 108.5 no
C15 N3 H31 108.4 no
C16 N3 H31 108.1 no
C22 N4 C23 116.3(4) yes
N1 C1 C2 123.4(4) yes
N1 C1 C6 117.2(4) yes
C2 C1 C6 119.0(4) yes
C1 C2 C3 120.0(4) yes
C1 C2 H21 120.0 no
C3 C2 H21 120.0 no
C2 C3 C4 121.0(4) yes
C2 C3 C8 120.5(4) yes
C4 C3 C8 118.5(4) yes
C3 C4 C5 118.5(4) yes
C3 C4 H41 120.6 no
C5 C4 H41 120.9 no
C4 C5 C6 120.8(4) yes
C4 C5 C7 120.2(4) yes
C6 C5 C7 119.0(4) yes
C1 C6 C5 120.5(4) yes
C1 C6 H61 119.6 no
C5 C6 H61 119.9 no
C5 C7 F2 112.0(4) yes
C5 C7 F1 111.7(5) yes
F2 C7 F1 103.9(5) yes
C5 C7 F3 114.3(5) yes
F2 C7 F3 106.2(5) yes
F1 C7 F3 108.1(5) yes
C3 C8 F4 113.4(5) yes
C3 C8 F6 115.1(4) yes
F4 C8 F6 104.1(5) yes
C3 C8 F5 114.5(4) yes
F4 C8 F5 102.3(5) yes
F6 C8 F5 106.2(5) yes
N1 C9 N2 111.6(4) yes
N1 C9 S1 124.2(3) yes
N2 C9 S1 124.1(4) yes
N2 C10 C11 111.2(3) yes
N2 C10 C20 108.8(4) yes
C11 C10 C20 110.6(4) yes
N2 C10 H101 108.8 no
C11 C10 H101 108.9 no
C20 C10 H101 108.6 no
C10 C11 N3 111.1(3) yes
C10 C11 C12 113.7(4) yes
N3 C11 C12 106.8(3) yes
C10 C11 H111 108.3 no
N3 C11 H111 109.0 no
C12 C11 H111 107.8 no
C11 C12 C13 109.5(4) yes
C11 C12 H121 108.8 no
C13 C12 H121 109.0 no
C11 C12 H122 109.9 no
C13 C12 H122 110.1 no
H121 C12 H122 109.5 no
C12 C13 C14 108.6(4) yes
C12 C13 C17 109.7(4) yes
C14 C13 C17 108.4(4) yes
C12 C13 H131 110.0 no
C14 C13 H131 110.2 no
C17 C13 H131 109.8 no
C13 C14 C15 108.7(4) yes
C13 C14 H141 110.4 no
C15 C14 H141 110.5 no
C13 C14 H142 109.2 no
C15 C14 H142 108.6 no
H141 C14 H142 109.5 no
C14 C15 N3 108.5(4) yes
C14 C15 H151 110.6 no
N3 C15 H151 109.9 no
C14 C15 H152 108.9 no
N3 C15 H152 109.5 no
H151 C15 H152 109.5 no
N3 C16 C17 109.0(4) yes
N3 C16 H161 110.7 no
C17 C16 H161 111.0 no
N3 C16 H162 108.7 no
C17 C16 H162 107.8 no
H161 C16 H162 109.5 no
C16 C17 C13 108.0(4) yes
C16 C17 C18 113.8(5) yes
C13 C17 C18 111.7(4) yes
C16 C17 H171 108.6 no
C13 C17 H171 108.4 no
C18 C17 H171 106.1 no
C17 C18 C19 120.7(6) yes
C17 C18 H181 120.0 no
C19 C18 H181 119.3 no
C17 C18 C191 123.5(9) yes
C17 C18 H182 114.7 no
C191 C18 H182 121.4 no
C18 C19 H191 120.2 no
C18 C19 H192 119.8 no
H191 C19 H192 120.0 no
C10 C20 C21 121.9(4) yes
C10 C20 C28 120.6(4) yes
C21 C20 C28 117.4(4) yes
C20 C21 C22 120.9(5) yes
C20 C21 H211 119.7 no
C22 C21 H211 119.3 no
C21 C22 N4 124.0(5) yes
C21 C22 H221 117.6 no
N4 C22 H221 118.4 no
N4 C23 C24 117.4(4) yes
N4 C23 C28 123.7(4) yes
C24 C23 C28 118.9(4) yes
C23 C24 C25 121.0(5) yes
C23 C24 H241 119.4 no
C25 C24 H241 119.5 no
C24 C25 C26 119.8(5) yes
C24 C25 H251 120.1 no
C26 C25 H251 120.1 no
C25 C26 O1 113.6(5) yes
C25 C26 C27 121.7(5) yes
O1 C26 C27 124.7(5) yes
C26 C27 C28 119.8(4) yes
C26 C27 H271 120.1 no
C28 C27 H271 120.0 no
C27 C28 C20 123.6(4) yes
C27 C28 C23 118.7(4) yes
C20 C28 C23 117.7(4) yes
O1 C29 H291 109.5 no
O1 C29 H292 109.7 no
H291 C29 H292 109.5 no
O1 C29 H293 109.2 no
H291 C29 H293 109.5 no
H292 C29 H293 109.5 no
O3 C30 O2 124.2(5) yes
O3 C30 C31 116.4(5) yes
O2 C30 C31 119.4(5) yes
C30 C31 C32 121.4(5) yes
C30 C31 C36 118.9(5) yes
C32 C31 C36 119.7(5) yes
C31 C32 C33 121.3(6) yes
C31 C32 H321 119.7 no
C33 C32 H321 119.0 no
C32 C33 C34 119.3(6) yes
C32 C33 H331 120.2 no
C34 C33 H331 120.5 no
C33 C34 C35 118.8(5) yes
C33 C34 H341 120.7 no
C35 C34 H341 120.5 no
Cl1 C35 C34 118.0(4) yes
Cl1 C35 C36 119.0(4) yes
C34 C35 C36 123.0(5) yes
C31 C36 C35 117.9(5) yes
C31 C36 H361 121.3 no
C35 C36 H361 120.8 no
O4 C37 H371 109.8 no
O4 C37 H372 109.7 no
H371 C37 H372 109.5 no
O4 C37 H373 108.9 no
H371 C37 H373 109.5 no
H372 C37 H373 109.5 no
C18 C191 H1911 113.0 no
C18 C191 H1912 126.7 no
H1911 C191 H1912 120.0 no

loop_
_geom_bond_atom_site_label_1
_geom_bond_atom_site_label_2
_geom_bond_distance
_geom_bond_publ_flag
Cl1 C35 1.761(6) yes
S1 C9 1.679(5) yes
F1 C7 1.331(6) yes
F2 C7 1.332(6) yes
F3 C7 1.298(6) yes
F4 C8 1.317(6) yes
F5 C8 1.315(6) yes
F6 C8 1.317(6) yes
O1 C26 1.374(5) yes
O1 C29 1.430(6) yes
O2 C30 1.258(6) yes
O3 C30 1.278(6) yes
O4 C37 1.377(11) yes
O4 H40 0.820 no
O5 H51 0.820 no
N1 C1 1.411(5) yes
N1 C9 1.371(5) yes
N1 H11 0.870 no
N2 C9 1.343(5) yes
N2 C10 1.458(5) yes
N2 H20 0.870 no
N3 C11 1.519(5) yes
N3 C15 1.501(5) yes
N3 C16 1.499(6) yes
N3 H31 0.870 no
N4 C22 1.319(6) yes
N4 C23 1.375(5) yes
C1 C2 1.396(6) yes
C1 C6 1.383(6) yes
C2 C3 1.378(6) yes
C2 H21 0.950 no
C3 C4 1.392(6) yes
C3 C8 1.463(7) yes
C4 C5 1.385(6) yes
C4 H41 0.950 no
C5 C6 1.382(6) yes
C5 C7 1.495(7) yes
C6 H61 0.950 no
C10 C11 1.525(6) yes
C10 C20 1.533(6) yes
C10 H101 0.950 no
C11 C12 1.536(6) yes
C11 H111 0.950 no
C12 C13 1.536(6) yes
C12 H121 0.950 no
C12 H122 0.950 no
C13 C14 1.526(7) yes
C13 C17 1.545(7) yes
C13 H131 0.950 no
C14 C15 1.535(7) yes
C14 H141 0.950 no
C14 H142 0.950 no
C15 H151 0.950 no
C15 H152 0.950 no
C16 C17 1.540(7) yes
C16 H161 0.950 no
C16 H162 0.950 no
C17 C18 1.499(7) yes
C17 H171 0.950 no
C18 C19 1.364(9) yes
C18 H181 0.950 no
C18 C191 1.528(18) yes
C18 H182 0.950 no
C19 H191 0.950 no
C19 H192 0.950 no
C20 C21 1.369(6) yes
C20 C28 1.423(6) yes
C21 C22 1.399(6) yes
C21 H211 0.950 no
C22 H221 0.950 no
C23 C24 1.423(6) yes
C23 C28 1.415(6) yes
C24 C25 1.349(7) yes
C24 H241 0.950 no
C25 C26 1.402(7) yes
C25 H251 0.950 no
C26 C27 1.359(6) yes
C27 C28 1.424(6) yes
C27 H271 0.950 no
C29 H291 0.950 no
C29 H292 0.950 no
C29 H293 0.950 no
C30 C31 1.507(7) yes
C31 C32 1.369(7) yes
C31 C36 1.387(7) yes
C32 C33 1.395(7) yes
C32 H321 0.950 no
C33 C34 1.367(8) yes
C33 H331 0.950 no
C34 C35 1.370(7) yes
C34 H341 0.950 no
C35 C36 1.378(7) yes
C36 H361 0.950 no
C37 H371 0.950 no
C37 H372 0.950 no
C37 H373 0.950 no
C191 H1911 0.950 no
C191 H1912 0.950 no
